data_4102648
loop_
_publ_author_name
'Chien-Ming Lee'
'Chien-Hong Chen'
'Fu-Xing Liao'
'Ching-Han Hu'
'Gene-Hsiang Lee'

_publ_section_title
;
 Mononuclear NiIII-Alkyl Complexes (Alkyl = Me and Et): Relevance to the
 Acetyl-CoA Synthase and Methyl-CoM Reductase
;
_journal_name_full 'Journal of the American Chemical Society'
_journal_page_first 9256
_journal_page_last 9258
_journal_paper_doi 10.1021/ja102430d
_journal_volume 132
_journal_year 2010
_chemical_formula_sum 'C68 H77 N Ni O P3 S3 Si3'
_chemical_formula_weight 1256.38
_chemical_name_systematic
; 
 ? 
;
_space_group_IT_number 61
_symmetry_cell_setting orthorhombic
_symmetry_space_group_name_Hall '-P 2ac 2ab'
_symmetry_space_group_name_H-M 'P b c a'
_atom_sites_solution_hydrogens geom
_atom_sites_solution_primary direct
_atom_sites_solution_secondary difmap
_audit_creation_method SHELXL-97
_cell_angle_alpha 90.00
_cell_angle_beta 90.00
_cell_angle_gamma 90.00
_cell_formula_units_Z 8
_cell_length_a 27.4021(4)
_cell_length_b 17.3999(2)
_cell_length_c 27.9819(4)
_cell_measurement_reflns_used 2.00
_cell_measurement_temperature 150(2)
_cell_measurement_theta_max 16686
_cell_measurement_theta_min 27.50
_cell_volume 13341.6(3)
_computing_cell_refinement DENZO-SMN
_computing_data_collection 'NONIUS COLLECT'
_computing_data_reduction DENZO-SMN
_computing_molecular_graphics 'Bruker SHELXTL'
_computing_publication_material 'Bruker SHELXTL'
_computing_structure_refinement 'SHELXL-97 (Sheldrick, 1997)'
_computing_structure_solution 'SHELXS-97 (Sheldrick, 1990)'
_diffrn_ambient_temperature 150(2)
_diffrn_measured_fraction_theta_full 0.997
_diffrn_measured_fraction_theta_max 0.997
_diffrn_measurement_device_type 'NONIUS KappaCCD'
_diffrn_measurement_method '\w scans'
_diffrn_radiation_monochromator graphite
_diffrn_radiation_source 'fine-focus sealed tube'
_diffrn_radiation_type MoK\a
_diffrn_radiation_wavelength 0.71073
_diffrn_reflns_av_R_equivalents 0.0734
_diffrn_reflns_av_sigmaI/netI 0.0991
_diffrn_reflns_limit_h_max 35
_diffrn_reflns_limit_h_min -35
_diffrn_reflns_limit_k_max 22
_diffrn_reflns_limit_k_min -20
_diffrn_reflns_limit_l_max 19
_diffrn_reflns_limit_l_min -36
_diffrn_reflns_number 53171
_diffrn_reflns_theta_full 27.50
_diffrn_reflns_theta_max 27.50
_diffrn_reflns_theta_min 1.46
_exptl_absorpt_coefficient_mu 0.552
_exptl_absorpt_correction_T_max 0.922
_exptl_absorpt_correction_T_min 0.815
_exptl_absorpt_correction_type multi-scan
_exptl_crystal_colour red-brown
_exptl_crystal_density_diffrn 1.251
_exptl_crystal_density_meas ?
_exptl_crystal_density_method 'not measured'
_exptl_crystal_description rod
_exptl_crystal_F_000 5304
_exptl_crystal_size_max 0.35
_exptl_crystal_size_mid 0.18
_exptl_crystal_size_min 0.16
_refine_diff_density_max 1.242
_refine_diff_density_min -0.581
_refine_diff_density_rms 0.087
_refine_ls_extinction_method none
_refine_ls_goodness_of_fit_ref 1.066
_refine_ls_hydrogen_treatment constr
_refine_ls_matrix_type full
_refine_ls_number_parameters 706
_refine_ls_number_reflns 15262
_refine_ls_number_restraints 5
_refine_ls_restrained_S_all 1.068
_refine_ls_R_factor_all 0.1212
_refine_ls_R_factor_gt 0.0516
_refine_ls_shift/su_max 0.017
_refine_ls_shift/su_mean 0.001
_refine_ls_structure_factor_coef Fsqd
_refine_ls_weighting_details 'calc w=1/[\s^2^(Fo^2^)+(0.0606P)^2^+0.0000P] where P=(Fo^2^+2Fc^2^)/3'
_refine_ls_weighting_scheme calc
_refine_ls_wR_factor_gt 0.1205
_refine_ls_wR_factor_ref 0.1400
_reflns_number_gt 8457
_reflns_number_total 15262
_reflns_threshold_expression >2sigma(I)
_cod_data_source_file ja102430d_si_002.cif
_cod_data_source_block ic13957
_cod_depositor_comments
;
The following automatic conversions were performed:

'_exptl_crystal_density_meas' value 'not_measured' was changed to '?'
- the value is perceived as not measured.

Automatic conversion script
Id: cif_fix_values 3008 2015-01-20 13:52:24Z robertas 
;
_cod_database_code 4102648

loop_
_symmetry_equiv_pos_as_xyz
'x, y, z'
'-x+1/2, -y, z+1/2'
'-x, y+1/2, -z+1/2'
'x+1/2, -y+1/2, -z'
'-x, -y, -z'
'x-1/2, y, -z-1/2'
'x, -y-1/2, z-1/2'
'-x-1/2, y-1/2, z'

loop_
_atom_site_label
_atom_site_type_symbol
_atom_site_fract_x
_atom_site_fract_y
_atom_site_fract_z
_atom_site_U_iso_or_equiv
_atom_site_adp_type
_atom_site_occupancy
_atom_site_symmetry_multiplicity
_atom_site_calc_flag
_atom_site_refinement_flags
Ni Ni 0.292399(15) 0.45603(2) 0.175048(14) 0.02516(12) Uani 1 1 d .
S1 S 0.36403(3) 0.39714(5) 0.15942(3) 0.0292(2) Uani 1 1 d .
S2 S 0.23877(3) 0.46350(5) 0.23493(3) 0.0294(2) Uani 1 1 d .
S3 S 0.26059(3) 0.50959(5) 0.10786(3) 0.0280(2) Uani 1 1 d .
P1 P 0.25846(3) 0.35015(5) 0.15415(3) 0.0231(2) Uani 1 1 d .
Si1 Si 0.45557(4) 0.26702(6) 0.17249(3) 0.0323(2) Uani 1 1 d .
Si2 Si 0.15315(4) 0.43079(7) 0.31873(4) 0.0439(3) Uani 1 1 d .
Si3 Si 0.20789(4) 0.54537(5) 0.00196(3) 0.0324(2) Uani 1 1 d .
C1 C 0.32523(12) 0.55274(17) 0.19577(12) 0.0329(8) Uani 1 1 d .
H1A H 0.3418 0.5441 0.2263 0.049 Uiso 1 1 calc R
H1B H 0.3008 0.5935 0.1995 0.049 Uiso 1 1 calc R
H1C H 0.3492 0.5682 0.1716 0.049 Uiso 1 1 calc R
C2 C 0.30199(11) 0.27286(17) 0.15990(10) 0.0233(7) Uani 1 1 d .
C3 C 0.29032(12) 0.19578(18) 0.16471(11) 0.0294(8) Uani 1 1 d .
H3 H 0.2571 0.1801 0.1638 0.035 Uiso 1 1 calc R
C4 C 0.32629(13) 0.14186(19) 0.17080(12) 0.0339(8) Uani 1 1 d .
H4 H 0.3182 0.0891 0.1743 0.041 Uiso 1 1 calc R
C5 C 0.37478(13) 0.16562(19) 0.17185(11) 0.0326(8) Uani 1 1 d .
H5 H 0.3995 0.1277 0.1752 0.039 Uiso 1 1 calc R
C6 C 0.38885(12) 0.24291(18) 0.16815(10) 0.0263(8) Uani 1 1 d .
C7 C 0.35076(12) 0.29723(18) 0.16212(10) 0.0246(7) Uani 1 1 d .
C8 C 0.48969(14) 0.1770(2) 0.18786(14) 0.0485(10) Uani 1 1 d .
H8A H 0.4782 0.1574 0.2187 0.073 Uiso 1 1 calc R
H8B H 0.5247 0.1883 0.1898 0.073 Uiso 1 1 calc R
H8C H 0.4840 0.1383 0.1631 0.073 Uiso 1 1 calc R
C9 C 0.46936(13) 0.3376(2) 0.22136(12) 0.0415(9) Uani 1 1 d .
H9A H 0.4551 0.3876 0.2133 0.062 Uiso 1 1 calc R
H9B H 0.5048 0.3429 0.2248 0.062 Uiso 1 1 calc R
H9C H 0.4554 0.3191 0.2515 0.062 Uiso 1 1 calc R
C10 C 0.47736(13) 0.3014(2) 0.11279(12) 0.0480(10) Uani 1 1 d .
H10A H 0.4711 0.2618 0.0887 0.072 Uiso 1 1 calc R
H10B H 0.5125 0.3119 0.1143 0.072 Uiso 1 1 calc R
H10C H 0.4600 0.3486 0.1041 0.072 Uiso 1 1 calc R
C11 C 0.20699(11) 0.32987(17) 0.19221(11) 0.0245(7) Uani 1 1 d .
C12 C 0.17439(12) 0.26918(18) 0.18537(12) 0.0299(8) Uani 1 1 d .
H12 H 0.1780 0.2360 0.1586 0.036 Uiso 1 1 calc R
C13 C 0.13659(13) 0.25740(19) 0.21778(12) 0.0364(9) Uani 1 1 d .
H13 H 0.1139 0.2169 0.2130 0.044 Uiso 1 1 calc R
C14 C 0.13246(13) 0.30517(19) 0.25695(12) 0.0363(9) Uani 1 1 d .
H14 H 0.1074 0.2951 0.2796 0.044 Uiso 1 1 calc R
C15 C 0.16367(12) 0.36813(19) 0.26481(11) 0.0314(8) Uani 1 1 d .
C16 C 0.20100(11) 0.38109(17) 0.23051(11) 0.0256(7) Uani 1 1 d .
C17 C 0.12663(18) 0.5242(2) 0.30066(15) 0.0727(15) Uani 1 1 d .
H17A H 0.0955 0.5155 0.2842 0.109 Uiso 1 1 calc R
H17B H 0.1492 0.5507 0.2791 0.109 Uiso 1 1 calc R
H17C H 0.1211 0.5559 0.3291 0.109 Uiso 1 1 calc R
C18 C 0.10695(18) 0.3842(3) 0.35775(15) 0.0784(15) Uani 1 1 d .
H18A H 0.1025 0.4149 0.3868 0.118 Uiso 1 1 calc R
H18B H 0.1181 0.3325 0.3664 0.118 Uiso 1 1 calc R
H18C H 0.0759 0.3805 0.3406 0.118 Uiso 1 1 calc R
C19 C 0.20956(15) 0.4465(3) 0.35538(13) 0.0607(12) Uani 1 1 d .
H19A H 0.2338 0.4742 0.3363 0.091 Uiso 1 1 calc R
H19B H 0.2230 0.3967 0.3652 0.091 Uiso 1 1 calc R
H19C H 0.2014 0.4767 0.3838 0.091 Uiso 1 1 calc R
C20 C 0.23726(11) 0.35729(17) 0.09324(10) 0.0243(7) Uani 1 1 d .
C21 C 0.22095(12) 0.29556(18) 0.06587(11) 0.0290(8) Uani 1 1 d .
H21 H 0.2224 0.2450 0.0785 0.035 Uiso 1 1 calc R
C22 C 0.20266(12) 0.30728(19) 0.02051(11) 0.0308(8) Uani 1 1 d .
H22 H 0.1919 0.2651 0.0017 0.037 Uiso 1 1 calc R
C23 C 0.20015(12) 0.38177(18) 0.00276(11) 0.0291(8) Uani 1 1 d .
H23 H 0.1873 0.3892 -0.0284 0.035 Uiso 1 1 calc R
C24 C 0.21552(11) 0.44625(18) 0.02846(11) 0.0263(8) Uani 1 1 d .
C25 C 0.23607(11) 0.43284(18) 0.07450(11) 0.0244(7) Uani 1 1 d .
C26 C 0.16532(15) 0.6039(2) 0.03876(15) 0.0597(12) Uani 1 1 d .
H26A H 0.1604 0.6540 0.0235 0.090 Uiso 1 1 calc R
H26B H 0.1792 0.6114 0.0707 0.090 Uiso 1 1 calc R
H26C H 0.1339 0.5773 0.0415 0.090 Uiso 1 1 calc R
C27 C 0.18078(15) 0.5341(2) -0.05881(13) 0.0537(11) Uani 1 1 d .
H27A H 0.1470 0.5161 -0.0559 0.081 Uiso 1 1 calc R
H27B H 0.1998 0.4966 -0.0771 0.081 Uiso 1 1 calc R
H27C H 0.1812 0.5838 -0.0754 0.081 Uiso 1 1 calc R
C28 C 0.26681(14) 0.59694(19) -0.00575(12) 0.0420(10) Uani 1 1 d .
H28A H 0.2609 0.6466 -0.0212 0.063 Uiso 1 1 calc R
H28B H 0.2887 0.5661 -0.0257 0.063 Uiso 1 1 calc R
H28C H 0.2819 0.6052 0.0256 0.063 Uiso 1 1 calc R
P2 P -0.02490(3) 0.81064(5) 0.44216(3) 0.0283(2) Uani 1 1 d .
P3 P 0.06229(3) 0.73412(5) 0.40205(3) 0.0266(2) Uani 1 1 d .
N1 N 0.02999(9) 0.79713(14) 0.42792(10) 0.0299(7) Uani 1 1 d .
C29 C -0.02592(13) 0.86103(19) 0.49847(11) 0.0318(8) Uani 1 1 d .
C30 C 0.01539(14) 0.89960(19) 0.51409(13) 0.0392(9) Uani 1 1 d .
H30 H 0.0443 0.8988 0.4954 0.047 Uiso 1 1 calc R
C31 C 0.01433(16) 0.9395(2) 0.55721(14) 0.0489(11) Uani 1 1 d .
H31 H 0.0425 0.9659 0.5681 0.059 Uiso 1 1 calc R
C32 C -0.02766(18) 0.9404(2) 0.58376(14) 0.0529(12) Uani 1 1 d .
H32 H -0.0284 0.9686 0.6128 0.064 Uiso 1 1 calc R
C33 C -0.06893(16) 0.9012(2) 0.56925(13) 0.0517(11) Uani 1 1 d .
H33 H -0.0976 0.9013 0.5884 0.062 Uiso 1 1 calc R
C34 C -0.06765(14) 0.8618(2) 0.52616(12) 0.0439(10) Uani 1 1 d .
H34 H -0.0959 0.8350 0.5156 0.053 Uiso 1 1 calc R
C35 C -0.05508(12) 0.86772(17) 0.39758(11) 0.0258(7) Uani 1 1 d .
C36 C -0.03077(13) 0.88341(18) 0.35535(12) 0.0323(8) Uani 1 1 d .
H36 H 0.0009 0.8630 0.3502 0.039 Uiso 1 1 calc R
C37 C -0.05235(13) 0.92879(19) 0.32037(12) 0.0370(9) Uani 1 1 d .
H37 H -0.0355 0.9395 0.2914 0.044 Uiso 1 1 calc R
C38 C -0.09893(13) 0.95844(18) 0.32822(12) 0.0320(8) Uani 1 1 d .
H38 H -0.1141 0.9890 0.3044 0.038 Uiso 1 1 calc R
C39 C -0.12300(12) 0.94357(18) 0.37035(12) 0.0327(8) Uani 1 1 d .
H39 H -0.1545 0.9645 0.3758 0.039 Uiso 1 1 calc R
C40 C -0.10132(12) 0.89826(18) 0.40461(12) 0.0318(8) Uani 1 1 d .
H40 H -0.1183 0.8877 0.4335 0.038 Uiso 1 1 calc R
C41 C -0.05923(12) 0.72426(18) 0.45151(11) 0.0282(8) Uani 1 1 d .
C42 C -0.09400(13) 0.6984(2) 0.41904(12) 0.0372(9) Uani 1 1 d .
H42 H -0.1016 0.7284 0.3917 0.045 Uiso 1 1 calc R
C43 C -0.11760(14) 0.6288(2) 0.42650(14) 0.0468(10) Uani 1 1 d .
H43 H -0.1416 0.6117 0.4045 0.056 Uiso 1 1 calc R
C44 C -0.10626(16) 0.5849(2) 0.46556(15) 0.0526(11) Uani 1 1 d .
H44 H -0.1221 0.5369 0.4701 0.063 Uiso 1 1 calc R
C45 C -0.07223(16) 0.6095(2) 0.49819(14) 0.0518(11) Uani 1 1 d .
H45 H -0.0648 0.5787 0.5253 0.062 Uiso 1 1 calc R
C46 C -0.04872(14) 0.6793(2) 0.49157(12) 0.0417(9) Uani 1 1 d .
H46 H -0.0254 0.6965 0.5143 0.050 Uiso 1 1 calc R
C47 C 0.02772(12) 0.65692(18) 0.37573(11) 0.0283(8) Uani 1 1 d .
C48 C 0.00408(12) 0.6674(2) 0.33233(12) 0.0343(8) Uani 1 1 d .
H48 H 0.0084 0.7138 0.3149 0.041 Uiso 1 1 calc R
C49 C -0.02587(13) 0.6100(2) 0.31469(13) 0.0432(10) Uani 1 1 d .
H49 H -0.0419 0.6169 0.2849 0.052 Uiso 1 1 calc R
C50 C -0.03263(15) 0.5427(2) 0.34012(16) 0.0511(11) Uani 1 1 d .
H50 H -0.0536 0.5039 0.3280 0.061 Uiso 1 1 calc R
C51 C -0.00920(15) 0.5319(2) 0.38258(15) 0.0503(11) Uani 1 1 d .
H51 H -0.0139 0.4855 0.3999 0.060 Uiso 1 1 calc R
C52 C 0.02149(13) 0.58844(19) 0.40070(14) 0.0407(9) Uani 1 1 d .
H52 H 0.0382 0.5804 0.4300 0.049 Uiso 1 1 calc R
C53 C 0.09758(12) 0.77813(19) 0.35580(11) 0.0325(8) Uani 1 1 d .
C54 C 0.11733(13) 0.7353(2) 0.31862(12) 0.0394(9) Uani 1 1 d .
H54 H 0.1098 0.6822 0.3159 0.047 Uiso 1 1 calc R
C55 C 0.14786(15) 0.7698(3) 0.28565(13) 0.0591(12) Uani 1 1 d .
H55 H 0.1618 0.7403 0.2605 0.071 Uiso 1 1 calc R
C56 C 0.15801(16) 0.8469(3) 0.28930(15) 0.0715(16) Uani 1 1 d .
H56 H 0.1789 0.8706 0.2666 0.086 Uiso 1 1 calc R
C57 C 0.13833(17) 0.8897(3) 0.32516(16) 0.0685(15) Uani 1 1 d .
H57 H 0.1455 0.9430 0.3272 0.082 Uiso 1 1 calc R
C58 C 0.10791(14) 0.8562(2) 0.35881(13) 0.0467(10) Uani 1 1 d .
H58 H 0.0942 0.8864 0.3837 0.056 Uiso 1 1 calc R
C59 C 0.10321(12) 0.69177(18) 0.44457(11) 0.0271(8) Uani 1 1 d .
C60 C 0.14083(14) 0.6445(2) 0.43035(13) 0.0491(11) Uani 1 1 d .
H60 H 0.1469 0.6367 0.3973 0.059 Uiso 1 1 calc R
C61 C 0.16978(16) 0.6086(2) 0.46395(15) 0.0581(12) Uani 1 1 d .
H61 H 0.1955 0.5758 0.4538 0.070 Uiso 1 1 calc R
C62 C 0.16194(15) 0.6195(2) 0.51158(14) 0.0473(10) Uani 1 1 d .
H62 H 0.1813 0.5932 0.5345 0.057 Uiso 1 1 calc R
C63 C 0.12592(14) 0.6687(2) 0.52624(13) 0.0470(10) Uani 1 1 d .
H63 H 0.1212 0.6782 0.5593 0.056 Uiso 1 1 calc R
C64 C 0.09648(13) 0.7046(2) 0.49290(12) 0.0384(9) Uani 1 1 d .
H64 H 0.0714 0.7383 0.5033 0.046 Uiso 1 1 calc R
O1 O 0.18495(19) 0.3498(3) 0.86839(19) 0.1548(18) Uiso 1 1 d D
C65 C 0.1855(2) 0.3761(3) 0.8223(2) 0.109(2) Uiso 1 1 d D
H65A H 0.1874 0.4328 0.8201 0.130 Uiso 1 1 calc R
H65B H 0.1579 0.3565 0.8029 0.130 Uiso 1 1 calc R
C66 C 0.2336(3) 0.3364(5) 0.8111(3) 0.170(3) Uiso 1 1 d D
H66A H 0.2308 0.3071 0.7809 0.204 Uiso 1 1 calc R
H66B H 0.2598 0.3750 0.8074 0.204 Uiso 1 1 calc R
C67 C 0.2451(3) 0.2849(5) 0.8502(3) 0.158(3) Uiso 1 1 d D
H67A H 0.2483 0.2322 0.8371 0.190 Uiso 1 1 calc R
H67B H 0.2773 0.2997 0.8634 0.190 Uiso 1 1 calc R
C68 C 0.2120(4) 0.2828(5) 0.8872(4) 0.227(5) Uiso 1 1 d D
H68A H 0.2271 0.2924 0.9189 0.272 Uiso 1 1 calc R
H68B H 0.1924 0.2351 0.8879 0.272 Uiso 1 1 calc R

loop_
_atom_site_aniso_label
_atom_site_aniso_U_11
_atom_site_aniso_U_22
_atom_site_aniso_U_33
_atom_site_aniso_U_23
_atom_site_aniso_U_13
_atom_site_aniso_U_12
Ni 0.0272(2) 0.0219(2) 0.0264(2) 0.00118(18) -0.00198(19) -0.00100(19)
S1 0.0264(5) 0.0233(5) 0.0380(5) -0.0010(4) 0.0033(4) -0.0036(4)
S2 0.0326(5) 0.0274(5) 0.0283(4) -0.0021(4) 0.0023(4) 0.0003(4)
S3 0.0322(5) 0.0240(4) 0.0277(4) 0.0032(4) -0.0032(4) 0.0005(4)
P1 0.0226(5) 0.0225(5) 0.0241(4) 0.0016(4) -0.0015(4) -0.0001(4)
Si1 0.0249(5) 0.0419(6) 0.0303(5) -0.0028(5) -0.0015(4) 0.0001(5)
Si2 0.0428(7) 0.0594(7) 0.0296(5) -0.0039(5) 0.0064(5) 0.0015(6)
Si3 0.0312(6) 0.0357(6) 0.0304(5) 0.0094(4) -0.0029(4) 0.0024(5)
C1 0.034(2) 0.0253(19) 0.0392(19) -0.0027(16) -0.0035(17) -0.0033(16)
C2 0.0223(18) 0.0245(18) 0.0232(16) -0.0008(14) -0.0030(14) 0.0013(14)
C3 0.0254(19) 0.0247(18) 0.0381(19) 0.0001(15) -0.0022(16) -0.0020(16)
C4 0.032(2) 0.0239(18) 0.046(2) 0.0016(16) -0.0045(18) -0.0014(16)
C5 0.031(2) 0.0301(19) 0.0370(19) 0.0018(16) -0.0028(17) 0.0076(16)
C6 0.0262(19) 0.0291(19) 0.0235(16) -0.0015(14) -0.0017(14) 0.0012(15)
C7 0.0277(19) 0.0276(18) 0.0185(15) 0.0023(14) 0.0009(14) 0.0032(15)
C8 0.032(2) 0.061(3) 0.053(2) -0.008(2) -0.0059(19) 0.0098(19)
C9 0.034(2) 0.051(2) 0.039(2) -0.0056(18) -0.0078(18) -0.0037(18)
C10 0.033(2) 0.074(3) 0.037(2) -0.002(2) 0.0038(18) -0.013(2)
C11 0.0233(18) 0.0250(18) 0.0253(16) 0.0044(14) -0.0029(15) 0.0015(15)
C12 0.0257(19) 0.0301(19) 0.0338(18) 0.0002(15) -0.0041(16) 0.0004(16)
C13 0.032(2) 0.034(2) 0.044(2) 0.0024(17) -0.0006(18) -0.0051(17)
C14 0.030(2) 0.043(2) 0.036(2) 0.0077(17) 0.0086(17) 0.0010(18)
C15 0.027(2) 0.040(2) 0.0273(18) 0.0036(16) -0.0020(15) 0.0039(17)
C16 0.0224(18) 0.0283(18) 0.0260(16) 0.0058(14) -0.0055(15) 0.0020(15)
C17 0.096(4) 0.075(3) 0.048(3) -0.021(2) 0.001(3) 0.036(3)
C18 0.069(3) 0.122(4) 0.044(3) -0.014(3) 0.025(2) -0.024(3)
C19 0.063(3) 0.086(3) 0.032(2) -0.008(2) -0.001(2) -0.006(3)
C20 0.0196(18) 0.0290(19) 0.0242(16) 0.0008(14) -0.0014(14) 0.0043(15)
C21 0.031(2) 0.0238(18) 0.0323(18) 0.0018(15) -0.0008(16) 0.0011(15)
C22 0.033(2) 0.032(2) 0.0268(17) -0.0050(15) -0.0018(16) -0.0022(17)
C23 0.025(2) 0.041(2) 0.0220(16) 0.0007(15) -0.0022(15) 0.0014(16)
C24 0.0220(18) 0.0320(19) 0.0250(16) 0.0038(15) 0.0002(14) -0.0003(15)
C25 0.0184(17) 0.0271(18) 0.0276(17) -0.0003(14) 0.0032(14) 0.0022(14)
C26 0.053(3) 0.060(3) 0.066(3) 0.020(2) 0.007(2) 0.029(2)
C27 0.058(3) 0.054(3) 0.049(2) 0.027(2) -0.020(2) -0.014(2)
C28 0.051(3) 0.036(2) 0.039(2) 0.0060(17) -0.0073(19) -0.0097(19)
P2 0.0248(5) 0.0308(5) 0.0294(5) -0.0008(4) -0.0054(4) 0.0010(4)
P3 0.0242(5) 0.0285(5) 0.0272(4) 0.0025(4) -0.0031(4) -0.0017(4)
N1 0.0239(16) 0.0266(15) 0.0394(16) -0.0021(13) -0.0059(13) 0.0004(13)
C29 0.034(2) 0.031(2) 0.0307(18) -0.0012(15) -0.0063(17) 0.0030(17)
C30 0.044(2) 0.034(2) 0.040(2) -0.0024(17) -0.0105(18) 0.0020(18)
C31 0.064(3) 0.039(2) 0.044(2) -0.0038(19) -0.021(2) -0.004(2)
C32 0.081(4) 0.042(3) 0.036(2) -0.0075(19) -0.018(2) 0.020(2)
C33 0.056(3) 0.064(3) 0.035(2) -0.003(2) -0.002(2) 0.022(2)
C34 0.039(2) 0.054(2) 0.039(2) -0.0086(19) -0.0053(19) 0.010(2)
C35 0.0244(19) 0.0250(17) 0.0279(17) -0.0024(14) -0.0053(15) -0.0019(15)
C36 0.027(2) 0.035(2) 0.0350(19) -0.0039(16) -0.0047(16) 0.0075(16)
C37 0.040(2) 0.039(2) 0.0318(19) -0.0006(17) 0.0034(17) 0.0068(18)
C38 0.038(2) 0.0242(18) 0.0335(18) -0.0028(16) -0.0090(17) 0.0017(16)
C39 0.0218(19) 0.031(2) 0.045(2) -0.0003(17) 0.0005(17) -0.0008(16)
C40 0.026(2) 0.037(2) 0.0327(18) 0.0015(16) -0.0004(16) 0.0015(16)
C41 0.0234(19) 0.0313(19) 0.0300(18) -0.0013(15) 0.0008(15) -0.0009(15)
C42 0.032(2) 0.043(2) 0.037(2) -0.0011(17) -0.0005(17) -0.0003(18)
C43 0.040(2) 0.046(2) 0.054(3) -0.007(2) 0.004(2) -0.014(2)
C44 0.052(3) 0.044(2) 0.062(3) -0.001(2) 0.017(2) -0.017(2)
C45 0.060(3) 0.050(3) 0.045(2) 0.014(2) 0.008(2) -0.008(2)
C46 0.044(2) 0.046(2) 0.036(2) 0.0040(18) -0.0020(18) -0.005(2)
C47 0.0254(19) 0.0267(19) 0.0328(18) 0.0003(15) 0.0021(15) -0.0007(15)
C48 0.029(2) 0.037(2) 0.037(2) -0.0030(17) 0.0004(17) -0.0025(17)
C49 0.031(2) 0.056(3) 0.043(2) -0.016(2) -0.0026(18) -0.0073(19)
C50 0.039(2) 0.039(2) 0.075(3) -0.026(2) 0.009(2) -0.013(2)
C51 0.051(3) 0.032(2) 0.069(3) -0.001(2) 0.007(2) -0.011(2)
C52 0.043(2) 0.033(2) 0.046(2) 0.0021(18) -0.0009(19) -0.0012(18)
C53 0.029(2) 0.040(2) 0.0290(18) 0.0083(16) -0.0097(16) -0.0081(17)
C54 0.030(2) 0.056(2) 0.0318(19) 0.0058(18) 0.0024(17) -0.0052(18)
C55 0.039(3) 0.109(4) 0.029(2) 0.009(2) -0.0027(19) -0.016(3)
C56 0.058(3) 0.122(4) 0.035(2) 0.027(3) -0.011(2) -0.051(3)
C57 0.088(4) 0.074(3) 0.045(3) 0.019(2) -0.017(3) -0.054(3)
C58 0.055(3) 0.049(3) 0.037(2) 0.0066(19) -0.013(2) -0.025(2)
C59 0.0218(18) 0.0273(18) 0.0323(18) 0.0032(15) -0.0029(15) 0.0009(15)
C60 0.047(3) 0.065(3) 0.035(2) -0.007(2) -0.0087(19) 0.020(2)
C61 0.049(3) 0.069(3) 0.056(3) -0.011(2) -0.018(2) 0.031(2)
C62 0.042(3) 0.047(2) 0.053(3) 0.013(2) -0.023(2) 0.002(2)
C63 0.042(2) 0.069(3) 0.031(2) 0.009(2) -0.0045(19) 0.006(2)
C64 0.031(2) 0.049(2) 0.034(2) 0.0040(17) -0.0008(17) 0.0075(18)

loop_
_atom_type_symbol
_atom_type_description
_atom_type_scat_dispersion_real
_atom_type_scat_dispersion_imag
_atom_type_scat_source
C C 0.0033 0.0016 'International Tables Vol C Tables 4.2.6.8 and 6.1.1.4'
H H 0.0000 0.0000 'International Tables Vol C Tables 4.2.6.8 and 6.1.1.4'
N N 0.0061 0.0033 'International Tables Vol C Tables 4.2.6.8 and 6.1.1.4'
O O 0.0106 0.0060 'International Tables Vol C Tables 4.2.6.8 and 6.1.1.4'
Si Si 0.0817 0.0704 'International Tables Vol C Tables 4.2.6.8 and 6.1.1.4'
P P 0.1023 0.0942 'International Tables Vol C Tables 4.2.6.8 and 6.1.1.4'
S S 0.1246 0.1234 'International Tables Vol C Tables 4.2.6.8 and 6.1.1.4'
Ni Ni 0.3393 1.1124 'International Tables Vol C Tables 4.2.6.8 and 6.1.1.4'

loop_
_geom_angle_atom_site_label_1
_geom_angle_atom_site_label_2
_geom_angle_atom_site_label_3
_geom_angle
C1 Ni P1 178.32(10)
C1 Ni S2 91.70(10)
P1 Ni S2 88.24(3)
C1 Ni S1 92.70(10)
P1 Ni S1 86.23(3)
S2 Ni S1 138.10(4)
C1 Ni S3 93.87(10)
P1 Ni S3 87.73(3)
S2 Ni S3 110.16(3)
S1 Ni S3 111.07(3)
C7 S1 Ni 104.94(11)
C16 S2 Ni 106.55(11)
C25 S3 Ni 105.89(11)
C11 P1 C2 108.57(14)
C11 P1 C20 108.64(14)
C2 P1 C20 110.38(14)
C11 P1 Ni 110.26(10)
C2 P1 Ni 109.22(11)
C20 P1 Ni 109.75(11)
C10 Si1 C8 108.24(18)
C10 Si1 C9 112.13(17)
C8 Si1 C9 106.20(17)
C10 Si1 C6 108.91(15)
C8 Si1 C6 108.28(16)
C9 Si1 C6 112.89(15)
C17 Si2 C18 106.1(2)
C17 Si2 C19 110.2(2)
C18 Si2 C19 107.7(2)
C17 Si2 C15 110.46(17)
C18 Si2 C15 108.79(18)
C19 Si2 C15 113.34(17)
C28 Si3 C26 110.15(18)
C28 Si3 C27 106.88(17)
C26 Si3 C27 108.2(2)
C28 Si3 C24 112.95(15)
C26 Si3 C24 110.64(16)
C27 Si3 C24 107.83(16)
C3 C2 C7 120.5(3)
C3 C2 P1 125.3(2)
C7 C2 P1 114.1(2)
C4 C3 C2 120.6(3)
C3 C4 C5 119.0(3)
C4 C5 C6 123.1(3)
C5 C6 C7 116.5(3)
C5 C6 Si1 118.4(2)
C7 C6 Si1 125.1(2)
C2 C7 C6 120.3(3)
C2 C7 S1 119.2(2)
C6 C7 S1 120.4(2)
C12 C11 C16 120.7(3)
C12 C11 P1 124.6(2)
C16 C11 P1 114.7(2)
C13 C12 C11 119.9(3)
C14 C13 C12 119.3(3)
C13 C14 C15 122.9(3)
C14 C15 C16 117.1(3)
C14 C15 Si2 118.9(3)
C16 C15 Si2 124.0(3)
C11 C16 C15 120.0(3)
C11 C16 S2 119.9(2)
C15 C16 S2 120.1(2)
C21 C20 C25 120.3(3)
C21 C20 P1 124.7(2)
C25 C20 P1 114.9(2)
C22 C21 C20 120.6(3)
C21 C22 C23 119.0(3)
C22 C23 C24 123.4(3)
C23 C24 C25 116.9(3)
C23 C24 Si3 119.8(2)
C25 C24 Si3 123.2(2)
C20 C25 C24 119.7(3)
C20 C25 S3 119.9(2)
C24 C25 S3 120.3(2)
N1 P2 C41 114.41(14)
N1 P2 C35 110.28(15)
C41 P2 C35 108.87(15)
N1 P2 C29 107.99(16)
C41 P2 C29 105.79(16)
C35 P2 C29 109.32(15)
N1 P3 C53 109.66(16)
N1 P3 C59 109.30(15)
C53 P3 C59 108.54(15)
N1 P3 C47 114.15(15)
C53 P3 C47 107.94(15)
C59 P3 C47 107.08(15)
P2 N1 P3 138.86(18)
C34 C29 C30 119.6(3)
C34 C29 P2 120.5(3)
C30 C29 P2 119.9(3)
C29 C30 C31 119.8(4)
C32 C31 C30 119.5(4)
C31 C32 C33 121.5(4)
C32 C33 C34 118.6(4)
C29 C34 C33 120.9(4)
C36 C35 C40 119.0(3)
C36 C35 P2 118.7(3)
C40 C35 P2 122.2(3)
C35 C36 C37 120.6(3)
C36 C37 C38 119.3(3)
C39 C38 C37 120.3(3)
C38 C39 C40 119.9(3)
C39 C40 C35 121.0(3)
C42 C41 C46 119.0(3)
C42 C41 P2 122.3(3)
C46 C41 P2 118.6(3)
C43 C42 C41 120.2(3)
C44 C43 C42 120.1(4)
C43 C44 C45 120.7(4)
C44 C45 C46 120.0(4)
C45 C46 C41 120.1(4)
C48 C47 C52 119.6(3)
C48 C47 P3 120.3(3)
C52 C47 P3 119.9(3)
C49 C48 C47 119.6(3)
C50 C49 C48 120.5(4)
C51 C50 C49 120.1(4)
C50 C51 C52 120.3(4)
C51 C52 C47 119.8(4)
C54 C53 C58 119.4(3)
C54 C53 P3 121.5(3)
C58 C53 P3 119.0(3)
C55 C54 C53 120.2(4)
C56 C55 C54 119.8(4)
C57 C56 C55 120.6(4)
C56 C57 C58 120.7(4)
C57 C58 C53 119.5(4)
C60 C59 C64 118.6(3)
C60 C59 P3 121.4(3)
C64 C59 P3 119.9(3)
C59 C60 C61 120.3(3)
C62 C61 C60 120.8(4)
C61 C62 C63 119.6(4)
C62 C63 C64 120.1(4)
C63 C64 C59 120.6(3)
C65 O1 C68 126.4(6)
O1 C65 C66 92.9(5)
C67 C66 C65 108.3(7)
C68 C67 C66 116.2(8)
C67 C68 O1 92.4(7)

loop_
_geom_bond_atom_site_label_1
_geom_bond_atom_site_label_2
_geom_bond_distance
Ni C1 1.994(3)
Ni P1 2.1450(9)
Ni S2 2.2324(9)
Ni S1 2.2569(9)
Ni S3 2.2722(9)
S1 C7 1.778(3)
S2 C16 1.773(3)
S3 C25 1.762(3)
P1 C11 1.802(3)
P1 C2 1.805(3)
P1 C20 1.805(3)
Si1 C10 1.872(3)
Si1 C8 1.874(4)
Si1 C9 1.876(3)
Si1 C6 1.880(3)
Si2 C17 1.851(4)
Si2 C18 1.858(4)
Si2 C19 1.875(4)
Si2 C15 1.884(3)
Si3 C28 1.860(4)
Si3 C26 1.860(4)
Si3 C27 1.866(4)
Si3 C24 1.889(3)
C2 C3 1.385(4)
C2 C7 1.403(4)
C3 C4 1.371(4)
C4 C5 1.392(5)
C5 C6 1.403(4)
C6 C7 1.418(4)
C11 C12 1.396(4)
C11 C16 1.403(4)
C12 C13 1.392(5)
C13 C14 1.380(5)
C14 C15 1.407(5)
C15 C16 1.421(4)
C20 C21 1.393(4)
C20 C25 1.416(4)
C21 C22 1.380(4)
C22 C23 1.390(4)
C23 C24 1.398(4)
C24 C25 1.425(4)
P2 N1 1.574(3)
P2 C41 1.792(3)
P2 C35 1.796(3)
P2 C29 1.803(3)
P3 N1 1.584(3)
P3 C53 1.788(3)
P3 C59 1.793(3)
P3 C47 1.801(3)
C29 C34 1.381(5)
C29 C30 1.387(5)
C30 C31 1.392(5)
C31 C32 1.370(6)
C32 C33 1.381(5)
C33 C34 1.387(5)
C35 C36 1.383(4)
C35 C40 1.388(4)
C36 C37 1.390(4)
C37 C38 1.394(5)
C38 C39 1.375(4)
C39 C40 1.376(4)
C41 C42 1.391(4)
C41 C46 1.397(4)
C42 C43 1.388(5)
C43 C44 1.369(5)
C44 C45 1.373(5)
C45 C46 1.387(5)
C47 C48 1.389(4)
C47 C52 1.392(4)
C48 C49 1.384(5)
C49 C50 1.383(5)
C50 C51 1.364(5)
C51 C52 1.390(5)
C53 C54 1.390(5)
C53 C58 1.391(5)
C54 C55 1.383(5)
C55 C56 1.375(6)
C56 C57 1.360(6)
C57 C58 1.385(5)
C59 C60 1.377(5)
C59 C64 1.383(4)
C60 C61 1.380(5)
C61 C62 1.364(5)
C62 C63 1.370(5)
C63 C64 1.382(5)
O1 C65 1.369(6)
O1 C68 1.480(9)
C65 C66 1.521(8)
C66 C67 1.449(8)
C67 C68 1.376(10)
